data_7047859
loop_
_publ_author_name
'Ignaszak, Anna'
'Patterson, Nigel'
'Radtke, Mariusz'
'Elsegood, Mark R. J.'
'Frese, Josef W. A.'
'Lipman, Joah L. Z. F.'
'Yamato, Takehiko'
'Sanz, Sergio'
'Brechin, Euan K.'
'Prior, Timothy J.'
'Redshaw, Carl'

_publ_section_title
;
 Vanadyl sulfates: molecular structure, magnetism and electrochemical
 activity.
;
_journal_issue 44
_journal_name_full 'Dalton transactions (Cambridge, England : 2003)'
_journal_page_first 15983
_journal_page_last 15993
_journal_paper_doi 10.1039/c8dt03626h
_journal_volume 47
_journal_year 2018
_chemical_absolute_configuration ad
_chemical_formula_moiety 'O25 S4 V5 5-, 5(C6 H16 N 1+), 4(C2 H3 N)'
_chemical_formula_sum 'C38 H92 N9 O25 S4 V5'
_chemical_formula_weight 1458.14
_space_group_crystal_system orthorhombic
_space_group_IT_number 19
_space_group_name_Hall 'P 2ac 2ab'
_space_group_name_H-M_alt 'P 21 21 21'
_symmetry_space_group_name_Hall 'P 2ac 2ab'
_symmetry_space_group_name_H-M 'P 21 21 21'
_atom_sites_solution_hydrogens mixed
_atom_sites_solution_primary direct
_atom_sites_solution_secondary difmap
_audit_creation_method SHELXL-2014/7
_audit_update_record
;
2017-09-13 deposited with the CCDC.
2018-10-22 downloaded from the CCDC.
;
_cell_angle_alpha 90
_cell_angle_beta 90
_cell_angle_gamma 90
_cell_formula_units_Z 4
_cell_length_a 13.4462(15)
_cell_length_b 13.5404(16)
_cell_length_c 35.104(4)
_cell_measurement_reflns_used 21709
_cell_measurement_temperature 150(2)
_cell_measurement_theta_max 28.80
_cell_measurement_theta_min 2.21
_cell_volume 6391.3(13)
_computing_cell_refinement 'Bruker SAINT'
_computing_data_collection 'Bruker APEX 2'
_computing_data_reduction 'Bruker SAINT'
_computing_molecular_graphics 'Bruker SHELXTL'
_computing_publication_material 'Bruker SHELXTL and local programs'
_computing_structure_refinement 'SHELXL-2014/7 (Sheldrick, 2014)'
_computing_structure_solution 'SHELXS-97 (Sheldrick, 2008)'
_diffrn_ambient_temperature 150(2)
_diffrn_measured_fraction_theta_full 0.999
_diffrn_measured_fraction_theta_max 0.999
_diffrn_measurement_device_type 'Bruker APEX 2 CCD diffractometer'
_diffrn_measurement_method '\w rotation with narrow frames'
_diffrn_radiation_monochromator graphite
_diffrn_radiation_type MoK\a
_diffrn_radiation_wavelength 0.71073
_diffrn_reflns_av_R_equivalents 0.0412
_diffrn_reflns_av_unetI/netI 0.0376
_diffrn_reflns_Laue_measured_fraction_full 0.999
_diffrn_reflns_Laue_measured_fraction_max 0.999
_diffrn_reflns_limit_h_max 18
_diffrn_reflns_limit_h_min -18
_diffrn_reflns_limit_k_max 18
_diffrn_reflns_limit_k_min -18
_diffrn_reflns_limit_l_max 48
_diffrn_reflns_limit_l_min -48
_diffrn_reflns_number 69277
_diffrn_reflns_point_group_measured_fraction_full 1.000
_diffrn_reflns_point_group_measured_fraction_max 0.999
_diffrn_reflns_theta_full 25.242
_diffrn_reflns_theta_max 29.177
_diffrn_reflns_theta_min 1.612
_diffrn_source 'fine-focus sealed tube'
_exptl_absorpt_coefficient_mu 0.914
_exptl_absorpt_correction_T_max 0.939
_exptl_absorpt_correction_T_min 0.392
_exptl_absorpt_correction_type multi-scan
_exptl_absorpt_process_details 'SADABS v2008/1, Sheldrick, G.M., (2008)'
_exptl_crystal_colour blue
_exptl_crystal_density_diffrn 1.515
_exptl_crystal_density_method 'not measured'
_exptl_crystal_description plate
_exptl_crystal_F_000 3048
_exptl_crystal_recrystallization_method 'Re-crystallisation from solvent: acetonitrile'
_exptl_crystal_size_max 1.260
_exptl_crystal_size_mid 0.460
_exptl_crystal_size_min 0.070
_refine_diff_density_max 0.615
_refine_diff_density_min -0.331
_refine_diff_density_rms 0.066
_refine_ls_abs_structure_details
; 
 Refined as an inversion twin. 
;
_refine_ls_abs_structure_Flack 0.207(15)
_refine_ls_extinction_method none
_refine_ls_goodness_of_fit_ref 1.078
_refine_ls_hydrogen_treatment mixed
_refine_ls_matrix_type full
_refine_ls_number_parameters 790
_refine_ls_number_reflns 17270
_refine_ls_number_restraints 139
_refine_ls_restrained_S_all 1.077
_refine_ls_R_factor_all 0.0407
_refine_ls_R_factor_gt 0.0348
_refine_ls_shift/su_max 0.001
_refine_ls_shift/su_mean 0.000
_refine_ls_structure_factor_coef Fsqd
_refine_ls_weighting_details 'w=1/[\s^2^(Fo^2^)+(0.0368P)^2^+2.3698P] where P=(Fo^2^+2Fc^2^)/3'
_refine_ls_weighting_scheme calc
_refine_ls_wR_factor_gt 0.0803
_refine_ls_wR_factor_ref 0.0826
_reflns_Friedel_coverage 0.828
_reflns_Friedel_fraction_full 1.000
_reflns_Friedel_fraction_max 0.999
_reflns_number_gt 15629
_reflns_number_total 17270
_reflns_threshold_expression 'I > 2\s(I)'
_cod_data_source_file c8dt03626h2.cif
_cod_data_source_block 2_4MeCN
_cod_depositor_comments 'Adding full bibliography for 7047857--7047863.cif.'
_cod_database_code 7047859
_shelx_shelxl_version_number 2014/7
_shelx_space_group_comment
; 
The symmetry employed for this shelxl refinement is uniquely defined 
by the following loop, which should always be used as a source of 
symmetry information in preference to the above space-group names. 
They are only intended as comments. 
;
_shelx_estimated_absorpt_t_min 0.392
_shelx_estimated_absorpt_t_max 0.939

loop_
_space_group_symop_operation_xyz
'x, y, z'
'-x+1/2, -y, z+1/2'
'-x, y+1/2, -z+1/2'
'x+1/2, -y+1/2, -z'

loop_
_atom_site_label
_atom_site_type_symbol
_atom_site_fract_x
_atom_site_fract_y
_atom_site_fract_z
_atom_site_U_iso_or_equiv
_atom_site_adp_type
_atom_site_occupancy
_atom_site_site_symmetry_order
_atom_site_calc_flag
_atom_site_refinement_flags_posn
_atom_site_refinement_flags_adp
_atom_site_refinement_flags_occupancy
_atom_site_disorder_assembly
_atom_site_disorder_group
V1 V 0.41463(4) 0.31640(4) 0.89816(2) 0.01943(12) Uani 1 1 d . . . . .
O1 O 0.4294(2) 0.21911(18) 0.92303(9) 0.0323(6) Uani 1 1 d . . . . .
V2 V 0.18378(4) 0.45551(4) 0.90373(2) 0.01621(11) Uani 1 1 d . . . . .
O2 O 0.09422(18) 0.42690(19) 0.93130(7) 0.0261(5) Uani 1 1 d . . . . .
V3 V 0.32885(4) 0.68186(4) 0.91370(2) 0.01716(11) Uani 1 1 d . . . . .
O3 O 0.30626(19) 0.76476(18) 0.94472(8) 0.0280(5) Uani 1 1 d . . . . .
V4 V 0.56080(4) 0.53959(4) 0.91353(2) 0.01765(11) Uani 1 1 d . . . . .
O4 O 0.64422(18) 0.54807(19) 0.94562(8) 0.0267(5) Uani 1 1 d . . . . .
V5 V 0.36810(4) 0.48534(4) 0.94552(2) 0.01724(11) Uani 1 1 d . . . . .
O5 O 0.36366(19) 0.47062(19) 0.99063(7) 0.0253(5) Uani 1 1 d . . . . .
O6 O 0.30025(17) 0.38200(16) 0.92189(7) 0.0187(5) Uani 1 1 d . . . . .
O7 O 0.25920(17) 0.56052(16) 0.92887(7) 0.0182(5) Uani 1 1 d . . . . .
O8 O 0.43946(16) 0.60097(16) 0.93337(6) 0.0178(4) Uani 1 1 d . . . . .
O9 O 0.48128(16) 0.42225(16) 0.92640(7) 0.0176(5) Uani 1 1 d . . . . .
S1 S 0.22367(6) 0.27105(6) 0.84688(2) 0.01956(16) Uani 1 1 d . . . . .
O10 O 0.33405(18) 0.27544(18) 0.85358(7) 0.0256(5) Uani 1 1 d . . . . .
O11 O 0.17860(18) 0.36796(16) 0.85845(7) 0.0217(5) Uani 1 1 d . . . . .
O12 O 0.1814(2) 0.19337(18) 0.87065(8) 0.0313(6) Uani 1 1 d . . . . .
O13 O 0.2065(2) 0.2559(2) 0.80711(8) 0.0369(7) Uani 1 1 d . . . . .
S2 S 0.12344(6) 0.66490(5) 0.86968(2) 0.01821(15) Uani 1 1 d . . . . .
O14 O 0.12842(18) 0.55389(16) 0.86772(7) 0.0203(5) Uani 1 1 d . . . . .
O15 O 0.22889(17) 0.70124(16) 0.87288(7) 0.0221(5) Uani 1 1 d . . . . .
O16 O 0.0672(2) 0.6956(2) 0.90305(8) 0.0313(6) Uani 1 1 d . . . . .
O17 O 0.0825(2) 0.70102(18) 0.83443(7) 0.0277(6) Uani 1 1 d . . . . .
S3 S 0.53098(6) 0.75563(6) 0.87642(2) 0.02048(16) Uani 1 1 d . . . . .
O18 O 0.42003(17) 0.74021(17) 0.87536(7) 0.0214(5) Uani 1 1 d . . . . .
O19 O 0.57972(18) 0.65574(18) 0.87944(8) 0.0269(5) Uani 1 1 d . . . . .
O20 O 0.5578(2) 0.8177(2) 0.90778(9) 0.0382(7) Uani 1 1 d . . . . .
O21 O 0.5607(2) 0.7959(2) 0.83965(8) 0.0312(6) Uani 1 1 d . . . . .
S4 S 0.63231(6) 0.35334(6) 0.86700(2) 0.02002(16) Uani 1 1 d . . . . .
O22 O 0.62344(18) 0.46346(17) 0.87109(7) 0.0226(5) Uani 1 1 d . . . . .
O23 O 0.53011(18) 0.31190(19) 0.86200(8) 0.0260(5) Uani 1 1 d . . . . .
O24 O 0.67975(19) 0.31161(19) 0.90078(7) 0.0273(5) Uani 1 1 d . . . . .
O25 O 0.68942(18) 0.33267(19) 0.83287(7) 0.0272(5) Uani 1 1 d . . . . .
N1 N 0.2480(3) 0.0056(2) 0.85747(10) 0.0317(7) Uani 1 1 d D . . . .
H1 H 0.228(3) 0.064(3) 0.8632(13) 0.038 Uiso 1 1 d D U . . .
C1 C 0.1649(3) -0.0572(3) 0.87065(14) 0.0423(10) Uani 1 1 d . . . . .
H1A H 0.1509 -0.0422 0.8977 0.051 Uiso 1 1 calc R U . . .
H1B H 0.1851 -0.1273 0.8690 0.051 Uiso 1 1 calc R U . . .
C2 C 0.0722(4) -0.0424(4) 0.84796(18) 0.0581(14) Uani 1 1 d . . . . .
H2A H 0.0577 0.0284 0.8461 0.087 Uiso 1 1 calc R U . . .
H2B H 0.0167 -0.0760 0.8605 0.087 Uiso 1 1 calc R U . . .
H2C H 0.0814 -0.0698 0.8224 0.087 Uiso 1 1 calc R U . . .
C3 C 0.2706(3) -0.0015(3) 0.81622(13) 0.0387(10) Uani 1 1 d . . . . .
H3A H 0.3277 0.0420 0.8103 0.046 Uiso 1 1 calc R U . . .
H3B H 0.2126 0.0226 0.8015 0.046 Uiso 1 1 calc R U . . .
C4 C 0.2951(4) -0.1061(4) 0.80353(15) 0.0530(13) Uani 1 1 d . . . . .
H4A H 0.3514 -0.1312 0.8184 0.079 Uiso 1 1 calc R U . . .
H4B H 0.3126 -0.1059 0.7764 0.079 Uiso 1 1 calc R U . . .
H4C H 0.2371 -0.1487 0.8076 0.079 Uiso 1 1 calc R U . . .
C5 C 0.3399(4) -0.0091(4) 0.88158(14) 0.0458(11) Uani 1 1 d . . . . .
H5A H 0.3646 -0.0773 0.8777 0.055 Uiso 1 1 calc R U . . .
H5B H 0.3922 0.0368 0.8726 0.055 Uiso 1 1 calc R U . . .
C6 C 0.3241(4) 0.0070(3) 0.92318(15) 0.0533(13) Uani 1 1 d . . . . .
H6A H 0.2919 0.0711 0.9272 0.080 Uiso 1 1 calc R U . . .
H6B H 0.3884 0.0062 0.9363 0.080 Uiso 1 1 calc R U . . .
H6C H 0.2817 -0.0456 0.9334 0.080 Uiso 1 1 calc R U . . .
N2 N 0.0448(3) 0.7145(3) 0.98109(11) 0.0376(8) Uani 1 1 d D U . . .
H2 H 0.063(4) 0.699(4) 0.9563(15) 0.045 Uiso 1 1 d . U . . .
C7 C -0.0149(6) 0.6303(5) 0.9959(2) 0.0465(19) Uani 0.648(6) 1 d D U P A 1
H7A H -0.0437 0.6487 1.0208 0.056 Uiso 0.648(6) 1 calc R U P A 1
H7B H 0.0294 0.5729 1.0000 0.056 Uiso 0.648(6) 1 calc R U P A 1
C8 C -0.0979(5) 0.6006(5) 0.96924(18) 0.0677(16) Uani 1 1 d D U . . .
H8A H -0.1348 0.5452 0.9803 0.102 Uiso 0.648(6) 1 calc R U P A 1
H8B H -0.1429 0.6567 0.9655 0.102 Uiso 0.648(6) 1 calc R U P A 1
H8C H -0.0697 0.5808 0.9446 0.102 Uiso 0.648(6) 1 calc R U P A 1
H8D H -0.1697 0.6033 0.9648 0.102 Uiso 0.352(6) 1 calc R U P A 2
H8E H -0.0651 0.5695 0.9474 0.102 Uiso 0.352(6) 1 calc R U P A 2
H8F H -0.0845 0.5620 0.9923 0.102 Uiso 0.352(6) 1 calc R U P A 2
C9 C -0.0225(5) 0.8061(5) 0.97734(19) 0.0374(15) Uani 0.648(6) 1 d D U P A 1
H9A H -0.0789 0.7902 0.9603 0.045 Uiso 0.648(6) 1 calc R U P A 1
H9B H -0.0500 0.8228 1.0027 0.045 Uiso 0.648(6) 1 calc R U P A 1
C10 C 0.0308(4) 0.8922(3) 0.96215(16) 0.0529(13) Uani 1 1 d D U . . .
H10A H -0.0149 0.9483 0.9603 0.079 Uiso 0.648(6) 1 calc R U P A 1
H10B H 0.0860 0.9092 0.9792 0.079 Uiso 0.648(6) 1 calc R U P A 1
H10C H 0.0570 0.8766 0.9368 0.079 Uiso 0.648(6) 1 calc R U P A 1
H10D H 0.0522 0.9581 0.9703 0.079 Uiso 0.352(6) 1 calc R U P A 2
H10E H 0.0565 0.8788 0.9365 0.079 Uiso 0.352(6) 1 calc R U P A 2
H10F H -0.0420 0.8892 0.9618 0.079 Uiso 0.352(6) 1 calc R U P A 2
C11 C 0.1296(5) 0.7423(5) 1.00736(17) 0.0339(14) Uani 0.648(6) 1 d D U P A 1
H11A H 0.1018 0.7702 1.0312 0.041 Uiso 0.648(6) 1 calc R U P A 1
H11B H 0.1701 0.7944 0.9950 0.041 Uiso 0.648(6) 1 calc R U P A 1
C12 C 0.1968(4) 0.6551(4) 1.01734(14) 0.0481(11) Uani 1 1 d D U . . .
H12A H 0.2501 0.6775 1.0343 0.072 Uiso 0.648(6) 1 calc R U P A 1
H12B H 0.1576 0.6039 1.0301 0.072 Uiso 0.648(6) 1 calc R U P A 1
H12C H 0.2259 0.6281 0.9940 0.072 Uiso 0.648(6) 1 calc R U P A 1
H12D H 0.2232 0.6000 1.0324 0.072 Uiso 0.352(6) 1 calc R U P A 2
H12E H 0.2387 0.6654 0.9948 0.072 Uiso 0.352(6) 1 calc R U P A 2
H12F H 0.1966 0.7152 1.0329 0.072 Uiso 0.352(6) 1 calc R U P A 2
C7X C -0.0611(9) 0.6966(9) 0.9739(4) 0.041(3) Uani 0.352(6) 1 d D U P A 2
H7C H -0.0983 0.7267 0.9953 0.049 Uiso 0.352(6) 1 calc R U P A 2
H7D H -0.0791 0.7341 0.9507 0.049 Uiso 0.352(6) 1 calc R U P A 2
C9X C 0.0709(11) 0.8152(9) 0.9898(4) 0.050(3) Uani 0.352(6) 1 d D U P A 2
H9C H 0.1444 0.8206 0.9905 0.060 Uiso 0.352(6) 1 calc R U P A 2
H9D H 0.0461 0.8310 1.0157 0.060 Uiso 0.352(6) 1 calc R U P A 2
C11X C 0.0949(9) 0.6322(10) 1.0052(4) 0.043(3) Uani 0.352(6) 1 d D U P A 2
H11C H 0.0538 0.6202 1.0282 0.051 Uiso 0.352(6) 1 calc R U P A 2
H11D H 0.0959 0.5704 0.9902 0.051 Uiso 0.352(6) 1 calc R U P A 2
N3 N 0.7549(2) 0.7290(3) 0.82414(9) 0.0291(7) Uani 1 1 d . . . . .
H3 H 0.687(3) 0.745(3) 0.8285(12) 0.035 Uiso 1 1 d . U . . .
C13 C 0.7866(3) 0.7916(3) 0.79073(11) 0.0314(8) Uani 1 1 d . . . . .
H13A H 0.7776 0.8620 0.7974 0.038 Uiso 1 1 calc R U . . .
H13B H 0.7427 0.7768 0.7688 0.038 Uiso 1 1 calc R U . . .
C14 C 0.8947(3) 0.7749(3) 0.77878(13) 0.0366(9) Uani 1 1 d . . . . .
H14A H 0.9389 0.7929 0.7998 0.055 Uiso 1 1 calc R U . . .
H14B H 0.9099 0.8159 0.7565 0.055 Uiso 1 1 calc R U . . .
H14C H 0.9044 0.7051 0.7723 0.055 Uiso 1 1 calc R U . . .
C15 C 0.8135(3) 0.7478(4) 0.85995(12) 0.0397(10) Uani 1 1 d . . . . .
H15A H 0.8843 0.7319 0.8552 0.048 Uiso 1 1 calc R U . . .
H15B H 0.7893 0.7031 0.8803 0.048 Uiso 1 1 calc R U . . .
C16 C 0.8055(4) 0.8542(4) 0.87367(16) 0.0525(13) Uani 1 1 d . . . . .
H16A H 0.8381 0.8981 0.8553 0.079 Uiso 1 1 calc R U . . .
H16B H 0.8379 0.8606 0.8985 0.079 Uiso 1 1 calc R U . . .
H16C H 0.7352 0.8725 0.8760 0.079 Uiso 1 1 calc R U . . .
C17 C 0.7556(3) 0.6205(3) 0.81532(13) 0.0379(10) Uani 1 1 d . . . . .
H17A H 0.8240 0.6006 0.8081 0.046 Uiso 1 1 calc R U . . .
H17B H 0.7371 0.5835 0.8386 0.046 Uiso 1 1 calc R U . . .
C18 C 0.6858(5) 0.5927(4) 0.78376(17) 0.0621(15) Uani 1 1 d . . . . .
H18A H 0.6190 0.6172 0.7896 0.093 Uiso 1 1 calc R U . . .
H18B H 0.6840 0.5206 0.7812 0.093 Uiso 1 1 calc R U . . .
H18C H 0.7089 0.6220 0.7598 0.093 Uiso 1 1 calc R U . . .
N4 N 0.6525(3) 0.2568(3) 0.97609(10) 0.0349(8) Uani 1 1 d . . . . .
H4 H 0.650(4) 0.273(4) 0.9524(14) 0.042 Uiso 1 1 d . U . . .
C19 C 0.7605(3) 0.2495(4) 0.98612(14) 0.0432(10) Uani 1 1 d . . . . .
H19A H 0.7923 0.1985 0.9700 0.052 Uiso 1 1 calc R U . . .
H19B H 0.7671 0.2285 1.0130 0.052 Uiso 1 1 calc R U . . .
C20 C 0.8141(4) 0.3468(4) 0.98061(15) 0.0550(13) Uani 1 1 d . . . . .
H20A H 0.7985 0.3734 0.9553 0.083 Uiso 1 1 calc R U . . .
H20B H 0.8860 0.3363 0.9827 0.083 Uiso 1 1 calc R U . . .
H20C H 0.7925 0.3937 1.0002 0.083 Uiso 1 1 calc R U . . .
C21 C 0.5950(4) 0.3324(4) 0.99877(13) 0.0463(12) Uani 1 1 d . . . . .
H21A H 0.6241 0.3984 0.9940 0.056 Uiso 1 1 calc R U . . .
H21B H 0.5255 0.3337 0.9895 0.056 Uiso 1 1 calc R U . . .
C22 C 0.5942(5) 0.3136(4) 1.04077(13) 0.0568(14) Uani 1 1 d . . . . .
H22A H 0.5623 0.2500 1.0459 0.085 Uiso 1 1 calc R U . . .
H22B H 0.5572 0.3663 1.0536 0.085 Uiso 1 1 calc R U . . .
H22C H 0.6627 0.3123 1.0503 0.085 Uiso 1 1 calc R U . . .
C23 C 0.6028(4) 0.1562(4) 0.97717(13) 0.0433(11) Uani 1 1 d . . . . .
H23A H 0.6193 0.1232 1.0015 0.052 Uiso 1 1 calc R U . . .
H23B H 0.5298 0.1649 0.9761 0.052 Uiso 1 1 calc R U . . .
C24 C 0.6353(4) 0.0916(4) 0.94452(15) 0.0524(12) Uani 1 1 d . . . . .
H24A H 0.6308 0.1289 0.9206 0.079 Uiso 1 1 calc R U . . .
H24B H 0.5921 0.0334 0.9431 0.079 Uiso 1 1 calc R U . . .
H24C H 0.7042 0.0705 0.9486 0.079 Uiso 1 1 calc R U . . .
N5 N 0.8938(2) 0.2927(2) 0.84217(10) 0.0277(7) Uani 1 1 d . . . . .
H5 H 0.825(3) 0.298(3) 0.8428(12) 0.033 Uiso 1 1 d . U . . .
C25 C 0.9304(3) 0.3978(3) 0.84173(12) 0.0317(8) Uani 1 1 d . . . . .
H25A H 1.0041 0.3971 0.8415 0.038 Uiso 1 1 calc R U . . .
H25B H 0.9080 0.4295 0.8178 0.038 Uiso 1 1 calc R U . . .
C26 C 0.8964(3) 0.4598(3) 0.87459(13) 0.0362(9) Uani 1 1 d . . . . .
H26A H 0.8238 0.4568 0.8765 0.054 Uiso 1 1 calc R U . . .
H26B H 0.9172 0.5284 0.8706 0.054 Uiso 1 1 calc R U . . .
H26C H 0.9261 0.4348 0.8982 0.054 Uiso 1 1 calc R U . . .
C27 C 0.9284(3) 0.2399(3) 0.87742(12) 0.0348(9) Uani 1 1 d . . . . .
H27A H 0.9202 0.2841 0.8997 0.042 Uiso 1 1 calc R U . . .
H27B H 1.0001 0.2245 0.8749 0.042 Uiso 1 1 calc R U . . .
C28 C 0.8716(3) 0.1452(3) 0.88447(14) 0.0416(10) Uani 1 1 d . . . . .
H28A H 0.8002 0.1594 0.8855 0.062 Uiso 1 1 calc R U . . .
H28B H 0.8930 0.1162 0.9087 0.062 Uiso 1 1 calc R U . . .
H28C H 0.8848 0.0985 0.8637 0.062 Uiso 1 1 calc R U . . .
C29 C 0.9253(3) 0.2394(3) 0.80677(12) 0.0348(9) Uani 1 1 d . . . . .
H29A H 0.9143 0.1677 0.8103 0.042 Uiso 1 1 calc R U . . .
H29B H 0.9974 0.2499 0.8028 0.042 Uiso 1 1 calc R U . . .
C30 C 0.8696(3) 0.2732(3) 0.77152(12) 0.0391(9) Uani 1 1 d . . . . .
H30A H 0.7978 0.2684 0.7761 0.059 Uiso 1 1 calc R U . . .
H30B H 0.8878 0.2311 0.7499 0.059 Uiso 1 1 calc R U . . .
H30C H 0.8872 0.3418 0.7658 0.059 Uiso 1 1 calc R U . . .
N6 N 0.3841(2) 0.4972(2) 0.85447(9) 0.0317(7) Uani 1 1 d . . . . .
C31 C 0.3765(3) 0.5532(3) 0.83011(11) 0.0302(8) Uani 1 1 d . . . . .
C32 C 0.3679(4) 0.6270(3) 0.80013(12) 0.0405(10) Uani 1 1 d . . . . .
H32A H 0.3012 0.6562 0.8008 0.061 Uiso 1 1 calc R U . . .
H32B H 0.3790 0.5958 0.7753 0.061 Uiso 1 1 calc R U . . .
H32C H 0.4177 0.6789 0.8042 0.061 Uiso 1 1 calc R U . . .
N7 N -0.0427(4) 0.5231(4) 0.74901(16) 0.0657(13) Uani 1 1 d . . . . .
C33 C 0.0363(5) 0.5171(3) 0.76111(14) 0.0462(12) Uani 1 1 d . . . . .
C34 C 0.1357(4) 0.5073(4) 0.77643(13) 0.0489(12) Uani 1 1 d . . . . .
H34A H 0.1446 0.4407 0.7868 0.073 Uiso 1 1 calc R U . . .
H34B H 0.1455 0.5560 0.7968 0.073 Uiso 1 1 calc R U . . .
H34C H 0.1844 0.5188 0.7562 0.073 Uiso 1 1 calc R U . . .
N8 N 0.5195(7) 0.9636(8) 0.7544(2) 0.122(3) Uani 1 1 d . . . . .
C35 C 0.5205(5) 0.8872(9) 0.7423(2) 0.088(3) Uani 1 1 d . . . . .
C36 C 0.5226(6) 0.7880(7) 0.72711(19) 0.085(2) Uani 1 1 d . . . . .
H36A H 0.4559 0.7697 0.7183 0.128 Uiso 1 1 calc R U . . .
H36B H 0.5438 0.7420 0.7471 0.128 Uiso 1 1 calc R U . . .
H36C H 0.5693 0.7849 0.7057 0.128 Uiso 1 1 calc R U . . .
N9 N 0.7446(4) 0.0603(4) 0.80524(16) 0.0687(14) Uani 1 1 d . . . . .
C37 C 0.6688(4) 0.0597(4) 0.81937(14) 0.0469(11) Uani 1 1 d . . . . .
C38 C 0.5733(4) 0.0568(4) 0.8377(2) 0.0680(17) Uani 1 1 d . . . . .
H38A H 0.5213 0.0477 0.8185 0.102 Uiso 1 1 calc R U . . .
H38B H 0.5621 0.1190 0.8513 0.102 Uiso 1 1 calc R U . . .
H38C H 0.5716 0.0018 0.8558 0.102 Uiso 1 1 calc R U . . .

loop_
_atom_site_aniso_label
_atom_site_aniso_U_11
_atom_site_aniso_U_22
_atom_site_aniso_U_33
_atom_site_aniso_U_23
_atom_site_aniso_U_13
_atom_site_aniso_U_12
V1 0.0154(2) 0.0126(2) 0.0303(3) 0.0000(2) -0.0016(2) 0.0008(2)
O1 0.0277(14) 0.0172(11) 0.0521(17) 0.0041(11) -0.0076(13) 0.0004(10)
V2 0.0143(2) 0.0132(2) 0.0211(3) 0.0017(2) 0.0004(2) -0.0001(2)
O2 0.0176(11) 0.0282(13) 0.0324(14) 0.0074(10) 0.0040(10) 0.0010(10)
V3 0.0167(2) 0.0124(2) 0.0223(3) -0.0013(2) 0.0008(2) 0.0007(2)
O3 0.0295(13) 0.0183(12) 0.0363(14) -0.0066(10) 0.0030(11) 0.0013(10)
V4 0.0148(2) 0.0146(2) 0.0235(3) 0.0015(2) -0.0024(2) -0.0004(2)
O4 0.0203(12) 0.0256(12) 0.0341(14) -0.0005(11) -0.0049(10) -0.0019(10)
V5 0.0180(3) 0.0156(2) 0.0181(3) 0.00177(19) -0.0008(2) -0.0003(2)
O5 0.0290(13) 0.0277(13) 0.0193(11) 0.0033(10) -0.0019(10) -0.0018(11)
O6 0.0175(11) 0.0143(10) 0.0243(12) 0.0029(8) -0.0007(9) 0.0000(8)
O7 0.0180(11) 0.0144(10) 0.0221(11) 0.0006(9) 0.0013(9) 0.0003(8)
O8 0.0158(10) 0.0148(10) 0.0229(12) -0.0011(8) -0.0011(9) -0.0002(9)
O9 0.0157(11) 0.0131(10) 0.0242(12) 0.0020(9) -0.0023(9) 0.0000(8)
S1 0.0181(4) 0.0134(3) 0.0272(4) -0.0025(3) -0.0029(3) 0.0003(3)
O10 0.0184(12) 0.0214(12) 0.0368(14) -0.0060(10) -0.0007(10) 0.0002(10)
O11 0.0204(12) 0.0145(10) 0.0302(13) -0.0025(9) -0.0051(10) 0.0013(9)
O12 0.0272(13) 0.0163(11) 0.0505(17) 0.0025(11) 0.0090(12) 0.0001(10)
O13 0.0406(16) 0.0384(16) 0.0317(15) -0.0091(12) -0.0086(12) 0.0079(13)
S2 0.0161(3) 0.0143(3) 0.0242(4) 0.0002(3) -0.0009(3) 0.0028(3)
O14 0.0221(11) 0.0157(10) 0.0232(11) 0.0006(9) -0.0038(10) 0.0023(9)
O15 0.0174(11) 0.0183(11) 0.0307(13) 0.0070(10) -0.0017(10) -0.0011(9)
O16 0.0264(13) 0.0323(14) 0.0354(14) -0.0083(11) 0.0038(11) 0.0060(11)
O17 0.0284(13) 0.0221(12) 0.0325(14) 0.0039(10) -0.0091(11) 0.0037(10)
S3 0.0173(4) 0.0155(3) 0.0287(4) 0.0026(3) -0.0012(3) -0.0011(3)
O18 0.0167(11) 0.0195(11) 0.0280(12) 0.0031(10) -0.0018(9) -0.0009(9)
O19 0.0201(12) 0.0200(12) 0.0407(15) 0.0090(11) 0.0057(11) 0.0039(9)
O20 0.0336(15) 0.0362(15) 0.0449(17) -0.0120(13) -0.0069(13) -0.0066(13)
O21 0.0254(13) 0.0293(14) 0.0388(15) 0.0144(11) 0.0038(11) -0.0006(11)
S4 0.0147(3) 0.0188(4) 0.0265(4) -0.0001(3) 0.0001(3) 0.0029(3)
O22 0.0212(11) 0.0185(11) 0.0281(12) 0.0023(10) 0.0020(10) 0.0022(10)
O23 0.0164(11) 0.0257(12) 0.0359(14) -0.0078(11) 0.0012(10) -0.0010(10)
O24 0.0236(12) 0.0263(12) 0.0319(13) 0.0072(11) -0.0005(11) 0.0044(10)
O25 0.0172(11) 0.0330(14) 0.0313(13) -0.0027(11) 0.0018(10) 0.0041(10)
N1 0.0344(18) 0.0153(14) 0.045(2) 0.0035(13) 0.0039(15) 0.0013(13)
C1 0.048(3) 0.027(2) 0.051(3) 0.0006(19) 0.012(2) -0.0090(18)
C2 0.036(3) 0.048(3) 0.090(4) -0.003(3) 0.005(3) -0.006(2)
C3 0.040(2) 0.030(2) 0.046(2) 0.0056(18) 0.009(2) 0.0039(18)
C4 0.067(3) 0.045(3) 0.048(3) -0.004(2) 0.009(2) 0.016(3)
C5 0.041(2) 0.038(2) 0.058(3) 0.004(2) -0.005(2) 0.0086(19)
C6 0.069(4) 0.031(2) 0.060(3) 0.008(2) -0.013(3) -0.006(2)
N2 0.044(2) 0.0324(18) 0.0366(19) -0.0008(15) 0.0063(16) -0.0021(15)
C7 0.062(5) 0.029(3) 0.048(4) 0.001(3) 0.010(3) -0.008(3)
C8 0.065(4) 0.064(4) 0.074(4) -0.003(3) 0.002(3) -0.026(3)
C9 0.045(4) 0.029(3) 0.038(4) -0.005(3) 0.009(3) 0.002(3)
C10 0.070(3) 0.029(2) 0.059(3) -0.001(2) 0.022(3) 0.001(2)
C11 0.040(3) 0.031(3) 0.030(3) -0.003(2) 0.010(3) -0.004(3)
C12 0.048(3) 0.053(3) 0.043(3) 0.000(2) 0.011(2) 0.006(2)
C7X 0.044(6) 0.037(6) 0.042(7) -0.006(5) 0.003(5) 0.004(5)
C9X 0.054(8) 0.037(6) 0.059(8) -0.018(5) 0.009(6) -0.006(6)
C11X 0.045(6) 0.048(7) 0.035(6) -0.002(5) 0.001(5) 0.004(6)
N3 0.0231(15) 0.0340(17) 0.0303(17) 0.0067(13) 0.0037(13) 0.0028(13)
C13 0.0300(19) 0.032(2) 0.033(2) 0.0086(16) 0.0040(16) 0.0050(16)
C14 0.028(2) 0.042(2) 0.040(2) 0.0096(19) 0.0046(17) -0.0005(17)
C15 0.027(2) 0.058(3) 0.034(2) 0.009(2) -0.0009(17) -0.003(2)
C16 0.038(2) 0.065(3) 0.055(3) -0.011(3) -0.001(2) -0.016(2)
C17 0.034(2) 0.034(2) 0.046(3) 0.0088(19) 0.0095(19) 0.0019(17)
C18 0.073(4) 0.048(3) 0.066(4) -0.015(3) -0.003(3) -0.005(3)
N4 0.0352(18) 0.041(2) 0.0280(17) 0.0119(15) 0.0024(14) 0.0112(15)
C19 0.037(2) 0.045(3) 0.048(3) 0.004(2) -0.006(2) 0.008(2)
C20 0.056(3) 0.059(3) 0.050(3) -0.001(2) -0.010(2) -0.007(3)
C21 0.057(3) 0.044(3) 0.037(2) 0.017(2) 0.011(2) 0.020(2)
C22 0.090(4) 0.046(3) 0.034(2) 0.010(2) 0.014(3) 0.017(3)
C23 0.040(2) 0.051(3) 0.039(2) 0.018(2) -0.0011(19) -0.002(2)
C24 0.061(3) 0.041(3) 0.055(3) 0.011(2) 0.000(3) -0.008(2)
N5 0.0160(14) 0.0330(17) 0.0339(17) 0.0018(13) 0.0005(12) 0.0045(12)
C25 0.0229(18) 0.032(2) 0.040(2) 0.0044(16) -0.0035(16) -0.0011(16)
C26 0.0236(18) 0.036(2) 0.049(2) -0.0016(19) -0.0054(17) -0.0025(16)
C27 0.028(2) 0.041(2) 0.035(2) 0.0086(18) -0.0013(16) 0.0074(17)
C28 0.037(2) 0.039(2) 0.048(3) 0.0112(19) 0.004(2) 0.0094(19)
C29 0.0242(19) 0.041(2) 0.039(2) -0.0020(18) 0.0077(16) 0.0072(17)
C30 0.037(2) 0.045(2) 0.036(2) -0.0048(18) 0.0038(19) -0.002(2)
N6 0.0292(17) 0.0353(18) 0.0306(17) 0.0018(14) 0.0003(13) -0.0047(14)
C31 0.0285(19) 0.037(2) 0.0252(18) -0.0047(16) -0.0001(15) -0.0020(17)
C32 0.054(3) 0.036(2) 0.031(2) 0.0025(17) -0.001(2) -0.002(2)
N7 0.074(4) 0.047(3) 0.076(3) 0.007(2) 0.001(3) 0.004(3)
C33 0.070(4) 0.031(2) 0.037(2) 0.0022(18) 0.011(2) 0.003(2)
C34 0.066(3) 0.049(3) 0.032(2) -0.006(2) 0.003(2) -0.005(3)
N8 0.127(7) 0.156(8) 0.083(5) 0.031(5) -0.010(4) -0.075(7)
C35 0.056(4) 0.155(9) 0.052(4) 0.046(5) -0.012(3) -0.040(5)
C36 0.070(4) 0.131(7) 0.054(4) 0.034(4) -0.003(3) 0.011(5)
N9 0.061(3) 0.064(3) 0.082(4) -0.017(3) 0.022(3) -0.013(2)
C37 0.052(3) 0.044(3) 0.045(3) -0.008(2) 0.008(2) -0.004(2)
C38 0.055(3) 0.056(3) 0.093(5) -0.020(3) 0.030(3) -0.003(3)

loop_
_atom_type_symbol
_atom_type_description
_atom_type_scat_dispersion_real
_atom_type_scat_dispersion_imag
_atom_type_scat_source
C C 0.0033 0.0016 'International Tables Vol C Tables 4.2.6.8 and 6.1.1.4'
H H 0.0000 0.0000 'International Tables Vol C Tables 4.2.6.8 and 6.1.1.4'
N N 0.0061 0.0033 'International Tables Vol C Tables 4.2.6.8 and 6.1.1.4'
O O 0.0106 0.0060 'International Tables Vol C Tables 4.2.6.8 and 6.1.1.4'
S S 0.1246 0.1234 'International Tables Vol C Tables 4.2.6.8 and 6.1.1.4'
V V 0.3005 0.5294 'International Tables Vol C Tables 4.2.6.8 and 6.1.1.4'

loop_
_geom_angle_atom_site_label_1
_geom_angle_atom_site_label_2
_geom_angle_atom_site_label_3
_geom_angle
O1 V1 O9 105.70(12)
O1 V1 O6 103.85(13)
O9 V1 O6 79.20(10)
O1 V1 O10 105.63(13)
O9 V1 O10 148.63(10)
O6 V1 O10 91.92(10)
O1 V1 O23 103.02(13)
O9 V1 O23 89.33(10)
O6 V1 O23 152.76(10)
O10 V1 O23 85.13(10)
O1 V1 V5 111.44(11)
O9 V1 V5 39.71(7)
O6 V1 V5 39.58(7)
O10 V1 V5 123.78(7)
O23 V1 V5 123.67(8)
O2 V2 O7 107.14(12)
O2 V2 O6 106.42(11)
O7 V2 O6 78.96(10)
O2 V2 O14 105.49(12)
O7 V2 O14 89.65(10)
O6 V2 O14 148.01(10)
O2 V2 O11 108.35(13)
O7 V2 O11 144.45(10)
O6 V2 O11 89.15(10)
O14 V2 O11 82.96(10)
O2 V2 V5 111.82(10)
O7 V2 V5 39.64(7)
O6 V2 V5 39.32(7)
O14 V2 V5 123.27(7)
O11 V2 V5 121.13(7)
O3 V3 O7 108.26(12)
O3 V3 O8 107.22(12)
O7 V3 O8 78.47(9)
O3 V3 O15 105.76(12)
O7 V3 O15 89.04(10)
O8 V3 O15 146.93(10)
O3 V3 O18 107.51(12)
O7 V3 O18 144.20(10)
O8 V3 O18 89.57(10)
O15 V3 O18 82.87(10)
O3 V3 V5 114.41(10)
O7 V3 V5 39.11(7)
O8 V3 V5 39.40(7)
O15 V3 V5 121.15(7)
O18 V3 V5 120.54(7)
O4 V4 O8 107.71(12)
O4 V4 O9 106.16(12)
O8 V4 O9 78.96(10)
O4 V4 O19 106.12(13)
O8 V4 O19 89.13(10)
O9 V4 O19 147.63(11)
O4 V4 O22 105.52(12)
O8 V4 O22 146.62(10)
O9 V4 O22 89.06(10)
O19 V4 O22 84.58(10)
O4 V4 V5 111.78(10)
O8 V4 V5 39.69(7)
O9 V4 V5 39.27(7)
O19 V4 V5 122.90(7)
O22 V4 V5 122.10(7)
O5 V5 O6 109.21(12)
O5 V5 O9 109.24(12)
O6 V5 O9 84.01(10)
O5 V5 O7 110.32(12)
O6 V5 O7 83.49(10)
O9 V5 O7 140.44(10)
O5 V5 O8 110.31(12)
O6 V5 O8 140.48(10)
O9 V5 O8 83.34(10)
O7 V5 O8 82.88(10)
O5 V5 V1 118.60(10)
O6 V5 V1 42.08(7)
O9 V5 V1 42.03(7)
O7 V5 V1 114.71(7)
O8 V5 V1 114.59(7)
O5 V5 V2 116.80(10)
O6 V5 V2 41.80(7)
O9 V5 V2 116.68(7)
O7 V5 V2 41.69(7)
O8 V5 V2 115.78(7)
V1 V5 V2 77.58(2)
O5 V5 V4 116.50(10)
O6 V5 V4 116.88(8)
O9 V5 V4 41.77(7)
O7 V5 V4 115.87(7)
O8 V5 V4 41.57(7)
V1 V5 V4 77.65(2)
V2 V5 V4 126.70(3)
O5 V5 V3 118.94(10)
O6 V5 V3 115.03(7)
O9 V5 V3 115.09(7)
O7 V5 V3 41.33(7)
O8 V5 V3 41.59(7)
V1 V5 V3 122.46(3)
V2 V5 V3 77.33(2)
V4 V5 V3 77.58(2)
V5 O6 V1 98.34(10)
V5 O6 V2 98.88(10)
V1 O6 V2 135.85(13)
V5 O7 V2 98.67(10)
V5 O7 V3 99.56(11)
V2 O7 V3 137.11(13)
V5 O8 V4 98.74(10)
V5 O8 V3 99.01(10)
V4 O8 V3 137.69(13)
V5 O9 V1 98.25(10)
V5 O9 V4 98.96(10)
V1 O9 V4 136.30(13)
O13 S1 O12 113.10(18)
O13 S1 O11 108.94(16)
O12 S1 O11 108.57(15)
O13 S1 O10 108.52(17)
O12 S1 O10 108.88(16)
O11 S1 O10 108.75(14)
S1 O10 V1 132.36(16)
S1 O11 V2 136.45(15)
O17 S2 O16 113.33(16)
O17 S2 O15 108.25(15)
O16 S2 O15 109.65(16)
O17 S2 O14 108.47(14)
O16 S2 O14 110.18(15)
O15 S2 O14 106.72(13)
S2 O14 V2 131.19(14)
S2 O15 V3 130.50(15)
O20 S3 O21 113.11(18)
O20 S3 O19 111.31(17)
O21 S3 O19 106.21(15)
O20 S3 O18 110.46(16)
O21 S3 O18 107.55(15)
O19 S3 O18 107.93(14)
S3 O18 V3 130.55(15)
S3 O19 V4 134.06(16)
O25 S4 O24 111.40(15)
O25 S4 O23 108.50(15)
O24 S4 O23 110.60(16)
O25 S4 O22 108.20(15)
O24 S4 O22 109.94(15)
O23 S4 O22 108.10(14)
S4 O22 V4 128.07(15)
S4 O23 V1 128.74(16)
C1 N1 C3 115.0(3)
C1 N1 C5 111.5(4)
C3 N1 C5 111.7(3)
C1 N1 H1 103(3)
C3 N1 H1 111(3)
C5 N1 H1 104(3)
N1 C1 C2 112.8(4)
N1 C1 H1A 109.0
C2 C1 H1A 109.0
N1 C1 H1B 109.0
C2 C1 H1B 109.0
H1A C1 H1B 107.8
C1 C2 H2A 109.5
C1 C2 H2B 109.5
H2A C2 H2B 109.5
C1 C2 H2C 109.5
H2A C2 H2C 109.5
H2B C2 H2C 109.5
N1 C3 C4 113.1(4)
N1 C3 H3A 109.0
C4 C3 H3A 109.0
N1 C3 H3B 109.0
C4 C3 H3B 109.0
H3A C3 H3B 107.8
C3 C4 H4A 109.5
C3 C4 H4B 109.5
H4A C4 H4B 109.5
C3 C4 H4C 109.5
H4A C4 H4C 109.5
H4B C4 H4C 109.5
C6 C5 N1 114.3(4)
C6 C5 H5A 108.7
N1 C5 H5A 108.7
C6 C5 H5B 108.7
N1 C5 H5B 108.7
H5A C5 H5B 107.6
C5 C6 H6A 109.5
C5 C6 H6B 109.5
H6A C6 H6B 109.5
C5 C6 H6C 109.5
H6A C6 H6C 109.5
H6B C6 H6C 109.5
C9X N2 C7X 115.5(8)
C7 N2 C11 112.6(5)
C7 N2 C9 109.2(5)
C11 N2 C9 107.1(4)
C9X N2 C11X 117.2(8)
C7X N2 C11X 113.3(7)
C9X N2 H2 110(3)
C7X N2 H2 93(3)
C7 N2 H2 107(3)
C11 N2 H2 116(3)
C9 N2 H2 105(3)
C11X N2 H2 104(3)
N2 C7 C8 112.7(6)
N2 C7 H7A 109.0
C8 C7 H7A 109.0
N2 C7 H7B 109.0
C8 C7 H7B 109.0
H7A C7 H7B 107.8
C7 C8 H8A 109.5
C7 C8 H8B 109.5
H8A C8 H8B 109.5
C7 C8 H8C 109.5
H8A C8 H8C 109.5
H8B C8 H8C 109.5
C7X C8 H8D 109.5
C7X C8 H8E 109.5
H8D C8 H8E 109.5
C7X C8 H8F 109.5
H8D C8 H8F 109.5
H8E C8 H8F 109.5
C10 C9 N2 112.5(5)
C10 C9 H9A 109.1
N2 C9 H9A 109.1
C10 C9 H9B 109.1
N2 C9 H9B 109.1
H9A C9 H9B 107.8
C9 C10 H10A 109.5
C9 C10 H10B 109.5
H10A C10 H10B 109.5
C9 C10 H10C 109.5
H10A C10 H10C 109.5
H10B C10 H10C 109.5
C9X C10 H10D 109.5
C9X C10 H10E 109.5
H10D C10 H10E 109.5
C9X C10 H10F 109.5
H10D C10 H10F 109.5
H10E C10 H10F 109.5
N2 C11 C12 113.1(5)
N2 C11 H11A 109.0
C12 C11 H11A 109.0
N2 C11 H11B 109.0
C12 C11 H11B 109.0
H11A C11 H11B 107.8
C11 C12 H12A 109.5
C11 C12 H12B 109.5
H12A C12 H12B 109.5
C11 C12 H12C 109.5
H12A C12 H12C 109.5
H12B C12 H12C 109.5
C11X C12 H12D 109.5
C11X C12 H12E 109.5
H12D C12 H12E 109.5
C11X C12 H12F 109.5
H12D C12 H12F 109.5
H12E C12 H12F 109.5
C8 C7X N2 121.1(9)
C8 C7X H7C 107.0
N2 C7X H7C 107.0
C8 C7X H7D 107.0
N2 C7X H7D 107.0
H7C C7X H7D 106.8
N2 C9X C10 115.2(9)
N2 C9X H9C 108.5
C10 C9X H9C 108.5
N2 C9X H9D 108.5
C10 C9X H9D 108.5
H9C C9X H9D 107.5
C12 C11X N2 114.3(9)
C12 C11X H11C 108.7
N2 C11X H11C 108.7
C12 C11X H11D 108.7
N2 C11X H11D 108.7
H11C C11X H11D 107.6
C17 N3 C15 109.5(3)
C17 N3 C13 112.8(3)
C15 N3 C13 114.0(3)
C17 N3 H3 105(3)
C15 N3 H3 109(3)
C13 N3 H3 106(3)
N3 C13 C14 113.5(3)
N3 C13 H13A 108.9
C14 C13 H13A 108.9
N3 C13 H13B 108.9
C14 C13 H13B 108.9
H13A C13 H13B 107.7
C13 C14 H14A 109.5
C13 C14 H14B 109.5
H14A C14 H14B 109.5
C13 C14 H14C 109.5
H14A C14 H14C 109.5
H14B C14 H14C 109.5
N3 C15 C16 112.7(4)
N3 C15 H15A 109.0
C16 C15 H15A 109.0
N3 C15 H15B 109.0
C16 C15 H15B 109.0
H15A C15 H15B 107.8
C15 C16 H16A 109.5
C15 C16 H16B 109.5
H16A C16 H16B 109.5
C15 C16 H16C 109.5
H16A C16 H16C 109.5
H16B C16 H16C 109.5
C18 C17 N3 113.2(4)
C18 C17 H17A 108.9
N3 C17 H17A 108.9
C18 C17 H17B 108.9
N3 C17 H17B 108.9
H17A C17 H17B 107.7
C17 C18 H18A 109.5
C17 C18 H18B 109.5
H18A C18 H18B 109.5
C17 C18 H18C 109.5
H18A C18 H18C 109.5
H18B C18 H18C 109.5
C19 N4 C21 114.6(4)
C19 N4 C23 111.2(3)
C21 N4 C23 111.7(4)
C19 N4 H4 106(3)
C21 N4 H4 108(3)
C23 N4 H4 104(3)
N4 C19 C20 112.0(4)
N4 C19 H19A 109.2
C20 C19 H19A 109.2
N4 C19 H19B 109.2
C20 C19 H19B 109.2
H19A C19 H19B 107.9
C19 C20 H20A 109.5
C19 C20 H20B 109.5
H20A C20 H20B 109.5
C19 C20 H20C 109.5
H20A C20 H20C 109.5
H20B C20 H20C 109.5
C22 C21 N4 114.1(4)
C22 C21 H21A 108.7
N4 C21 H21A 108.7
C22 C21 H21B 108.7
N4 C21 H21B 108.7
H21A C21 H21B 107.6
C21 C22 H22A 109.5
C21 C22 H22B 109.5
H22A C22 H22B 109.5
C21 C22 H22C 109.5
H22A C22 H22C 109.5
H22B C22 H22C 109.5
C24 C23 N4 112.0(4)
C24 C23 H23A 109.2
N4 C23 H23A 109.2
C24 C23 H23B 109.2
N4 C23 H23B 109.2
H23A C23 H23B 107.9
C23 C24 H24A 109.5
C23 C24 H24B 109.5
H24A C24 H24B 109.5
C23 C24 H24C 109.5
H24A C24 H24C 109.5
H24B C24 H24C 109.5
C29 N5 C27 111.5(3)
C29 N5 C25 110.8(3)
C27 N5 C25 110.9(3)
C29 N5 H5 110(3)
C27 N5 H5 109(3)
C25 N5 H5 105(3)
C26 C25 N5 114.9(3)
C26 C25 H25A 108.5
N5 C25 H25A 108.5
C26 C25 H25B 108.5
N5 C25 H25B 108.5
H25A C25 H25B 107.5
C25 C26 H26A 109.5
C25 C26 H26B 109.5
H26A C26 H26B 109.5
C25 C26 H26C 109.5
H26A C26 H26C 109.5
H26B C26 H26C 109.5
N5 C27 C28 112.4(4)
N5 C27 H27A 109.1
C28 C27 H27A 109.1
N5 C27 H27B 109.1
C28 C27 H27B 109.1
H27A C27 H27B 107.8
C27 C28 H28A 109.5
C27 C28 H28B 109.5
H28A C28 H28B 109.5
C27 C28 H28C 109.5
H28A C28 H28C 109.5
H28B C28 H28C 109.5
N5 C29 C30 113.1(3)
N5 C29 H29A 109.0
C30 C29 H29A 109.0
N5 C29 H29B 109.0
C30 C29 H29B 109.0
H29A C29 H29B 107.8
C29 C30 H30A 109.5
C29 C30 H30B 109.5
H30A C30 H30B 109.5
C29 C30 H30C 109.5
H30A C30 H30C 109.5
H30B C30 H30C 109.5
N6 C31 C32 178.0(4)
C31 C32 H32A 109.5
C31 C32 H32B 109.5
H32A C32 H32B 109.5
C31 C32 H32C 109.5
H32A C32 H32C 109.5
H32B C32 H32C 109.5
N7 C33 C34 178.9(6)
C33 C34 H34A 109.5
C33 C34 H34B 109.5
H34A C34 H34B 109.5
C33 C34 H34C 109.5
H34A C34 H34C 109.5
H34B C34 H34C 109.5
N8 C35 C36 179.1(10)
C35 C36 H36A 109.5
C35 C36 H36B 109.5
H36A C36 H36B 109.5
C35 C36 H36C 109.5
H36A C36 H36C 109.5
H36B C36 H36C 109.5
N9 C37 C38 178.7(7)
C37 C38 H38A 109.5
C37 C38 H38B 109.5
H38A C38 H38B 109.5
C37 C38 H38C 109.5
H38A C38 H38C 109.5
H38B C38 H38C 109.5

loop_
_geom_bond_atom_site_label_1
_geom_bond_atom_site_label_2
_geom_bond_distance
V1 O1 1.593(3)
V1 O9 1.960(2)
V1 O6 1.962(2)
V1 O10 1.983(3)
V1 O23 2.007(3)
V1 V5 2.8962(8)
V2 O2 1.593(2)
V2 O7 1.957(2)
V2 O6 1.962(2)
V2 O14 1.981(2)
V2 O11 1.984(2)
V2 V5 2.9082(8)
V3 O3 1.593(2)
V3 O7 1.965(2)
V3 O8 1.972(2)
V3 O15 1.982(2)
V3 O18 1.985(2)
V3 V5 2.9338(8)
V4 O4 1.594(3)
V4 O8 1.959(2)
V4 O9 1.968(2)
V4 O19 1.992(2)
V4 O22 1.998(2)
V4 V5 2.9180(8)
V5 O5 1.597(2)
V5 O6 1.865(2)
V5 O9 1.870(2)
V5 O7 1.877(2)
V5 O8 1.885(2)
S1 O13 1.430(3)
S1 O12 1.458(3)
S1 O11 1.501(2)
S1 O10 1.504(3)
S2 O17 1.440(3)
S2 O16 1.455(3)
S2 O15 1.505(2)
S2 O14 1.506(2)
S3 O20 1.432(3)
S3 O21 1.457(3)
S3 O19 1.507(2)
S3 O18 1.507(2)
S4 O25 1.450(3)
S4 O24 1.460(3)
S4 O23 1.495(3)
S4 O22 1.503(2)
N1 C1 1.478(5)
N1 C3 1.483(6)
N1 C5 1.511(6)
N1 H1 0.86(3)
C1 C2 1.492(7)
C1 H1A 0.9900
C1 H1B 0.9900
C2 H2A 0.9800
C2 H2B 0.9800
C2 H2C 0.9800
C3 C4 1.520(6)
C3 H3A 0.9900
C3 H3B 0.9900
C4 H4A 0.9800
C4 H4B 0.9800
C4 H4C 0.9800
C5 C6 1.492(7)
C5 H5A 0.9900
C5 H5B 0.9900
C6 H6A 0.9800
C6 H6B 0.9800
C6 H6C 0.9800
N2 C9X 1.441(12)
N2 C7X 1.466(12)
N2 C7 1.489(7)
N2 C11 1.513(7)
N2 C9 1.541(7)
N2 C11X 1.554(12)
N2 H2 0.93(5)
C7 C8 1.509(10)
C7 H7A 0.9900
C7 H7B 0.9900
C8 C7X 1.400(12)
C8 H8A 0.9800
C8 H8B 0.9800
C8 H8C 0.9800
C8 H8D 0.9800
C8 H8E 0.9800
C8 H8F 0.9800
C9 C10 1.469(8)
C9 H9A 0.9900
C9 H9B 0.9900
C10 C9X 1.524(14)
C10 H10A 0.9800
C10 H10B 0.9800
C10 H10C 0.9800
C10 H10D 0.9800
C10 H10E 0.9800
C10 H10F 0.9800
C11 C12 1.528(8)
C11 H11A 0.9900
C11 H11B 0.9900
C12 C11X 1.468(13)
C12 H12A 0.9800
C12 H12B 0.9800
C12 H12C 0.9800
C12 H12D 0.9800
C12 H12E 0.9800
C12 H12F 0.9800
C7X H7C 0.9900
C7X H7D 0.9900
C9X H9C 0.9900
C9X H9D 0.9900
C11X H11C 0.9900
C11X H11D 0.9900
N3 C17 1.501(5)
N3 C15 1.505(5)
N3 C13 1.508(5)
N3 H3 0.95(5)
C13 C14 1.529(6)
C13 H13A 0.9900
C13 H13B 0.9900
C14 H14A 0.9800
C14 H14B 0.9800
C14 H14C 0.9800
C15 C16 1.524(7)
C15 H15A 0.9900
C15 H15B 0.9900
C16 H16A 0.9800
C16 H16B 0.9800
C16 H16C 0.9800
C17 C18 1.500(7)
C17 H17A 0.9900
C17 H17B 0.9900
C18 H18A 0.9800
C18 H18B 0.9800
C18 H18C 0.9800
N4 C19 1.498(5)
N4 C21 1.511(6)
N4 C23 1.517(6)
N4 H4 0.86(5)
C19 C20 1.514(7)
C19 H19A 0.9900
C19 H19B 0.9900
C20 H20A 0.9800
C20 H20B 0.9800
C20 H20C 0.9800
C21 C22 1.496(6)
C21 H21A 0.9900
C21 H21B 0.9900
C22 H22A 0.9800
C22 H22B 0.9800
C22 H22C 0.9800
C23 C24 1.507(7)
C23 H23A 0.9900
C23 H23B 0.9900
C24 H24A 0.9800
C24 H24B 0.9800
C24 H24C 0.9800
N5 C29 1.498(5)
N5 C27 1.502(5)
N5 C25 1.506(5)
N5 H5 0.93(5)
C25 C26 1.498(6)
C25 H25A 0.9900
C25 H25B 0.9900
C26 H26A 0.9800
C26 H26B 0.9800
C26 H26C 0.9800
C27 C28 1.514(6)
C27 H27A 0.9900
C27 H27B 0.9900
C28 H28A 0.9800
C28 H28B 0.9800
C28 H28C 0.9800
C29 C30 1.517(6)
C29 H29A 0.9900
C29 H29B 0.9900
C30 H30A 0.9800
C30 H30B 0.9800
C30 H30C 0.9800
N6 C31 1.148(5)
C31 C32 1.456(6)
C32 H32A 0.9800
C32 H32B 0.9800
C32 H32C 0.9800
N7 C33 1.147(7)
C33 C34 1.448(8)
C34 H34A 0.9800
C34 H34B 0.9800
C34 H34C 0.9800
N8 C35 1.119(13)
C35 C36 1.445(13)
C36 H36A 0.9800
C36 H36B 0.9800
C36 H36C 0.9800
N9 C37 1.133(6)
C37 C38 1.436(7)
C38 H38A 0.9800
C38 H38B 0.9800
C38 H38C 0.9800

loop_
_geom_hbond_atom_site_label_D
_geom_hbond_atom_site_label_H
_geom_hbond_atom_site_label_A
_geom_hbond_distance_DH
_geom_hbond_distance_HA
_geom_hbond_distance_DA
_geom_hbond_angle_DHA
N1 H1 O12 0.86(3) 1.87(3) 2.734(4) 174(5)
N2 H2 O16 0.93(5) 1.87(5) 2.768(5) 162(5)
N3 H3 O21 0.95(5) 1.88(5) 2.818(4) 171(4)
N4 H4 O24 0.86(5) 1.93(5) 2.771(4) 166(5)
N5 H5 O25 0.93(5) 1.92(5) 2.820(4) 165(4)

loop_
_geom_torsion_atom_site_label_1
_geom_torsion_atom_site_label_2
_geom_torsion_atom_site_label_3
_geom_torsion_atom_site_label_4
_geom_torsion
O5 V5 O6 V1 -111.75(13)
O9 V5 O6 V1 -3.43(10)
O7 V5 O6 V1 138.95(11)
O8 V5 O6 V1 68.48(17)
V2 V5 O6 V1 139.19(15)
V4 V5 O6 V1 23.20(11)
V3 V5 O6 V1 111.51(7)
O5 V5 O6 V2 109.06(13)
O9 V5 O6 V2 -142.62(11)
O7 V5 O6 V2 -0.23(10)
O8 V5 O6 V2 -70.71(17)
V1 V5 O6 V2 -139.19(15)
V4 V5 O6 V2 -115.99(8)
V3 V5 O6 V2 -27.68(11)
O5 V5 O7 V2 -107.88(13)
O6 V5 O7 V2 0.23(10)
O9 V5 O7 V2 72.60(17)
O8 V5 O7 V2 143.05(11)
V1 V5 O7 V2 29.21(11)
V4 V5 O7 V2 117.00(7)
V3 V5 O7 V2 141.00(15)
O5 V5 O7 V3 111.11(13)
O6 V5 O7 V3 -140.77(11)
O9 V5 O7 V3 -68.40(18)
O8 V5 O7 V3 2.04(10)
V1 V5 O7 V3 -111.79(8)
V2 V5 O7 V3 -141.00(15)
V4 V5 O7 V3 -24.00(11)
O5 V5 O8 V4 107.45(13)
O6 V5 O8 V4 -72.78(17)
O9 V5 O8 V4 -0.64(10)
O7 V5 O8 V4 -143.46(11)
V1 V5 O8 V4 -29.50(11)
V2 V5 O8 V4 -117.10(7)
V3 V5 O8 V4 -141.43(15)
O5 V5 O8 V3 -111.12(13)
O6 V5 O8 V3 68.65(17)
O9 V5 O8 V3 140.80(11)
O7 V5 O8 V3 -2.03(10)
V1 V5 O8 V3 111.94(8)
V2 V5 O8 V3 24.33(11)
V4 V5 O8 V3 141.43(15)
O5 V5 O9 V1 111.73(12)
O6 V5 O9 V1 3.44(10)
O7 V5 O9 V1 -68.76(17)
O8 V5 O9 V1 -139.04(11)
V2 V5 O9 V1 -23.49(11)
V4 V5 O9 V1 -139.68(15)
V3 V5 O9 V1 -111.44(8)
O5 V5 O9 V4 -108.59(13)
O6 V5 O9 V4 143.12(11)
O7 V5 O9 V4 70.92(17)
O8 V5 O9 V4 0.64(10)
V1 V5 O9 V4 139.68(15)
V2 V5 O9 V4 116.19(7)
V3 V5 O9 V4 28.24(11)
O13 S1 O10 V1 167.9(2)
O12 S1 O10 V1 -68.6(2)
O11 S1 O10 V1 49.5(2)
O13 S1 O11 V2 -168.4(2)
O12 S1 O11 V2 68.0(3)
O10 S1 O11 V2 -50.3(3)
O17 S2 O14 V2 175.43(19)
O16 S2 O14 V2 -60.0(2)
O15 S2 O14 V2 59.0(2)
O17 S2 O15 V3 179.15(18)
O16 S2 O15 V3 55.1(2)
O14 S2 O15 V3 -64.3(2)
O20 S3 O18 V3 -59.7(2)
O21 S3 O18 V3 176.46(18)
O19 S3 O18 V3 62.2(2)
O20 S3 O19 V4 70.9(3)
O21 S3 O19 V4 -165.6(2)
O18 S3 O19 V4 -50.5(3)
O25 S4 O22 V4 -176.14(17)
O24 S4 O22 V4 -54.3(2)
O23 S4 O22 V4 66.5(2)
O25 S4 O23 V1 -179.27(18)
O24 S4 O23 V1 58.3(2)
O22 S4 O23 V1 -62.1(2)
C3 N1 C1 C2 -52.8(5)
C5 N1 C1 C2 178.6(4)
C1 N1 C3 C4 -57.7(5)
C5 N1 C3 C4 70.8(5)
C1 N1 C5 C6 -55.4(5)
C3 N1 C5 C6 174.3(4)
C11 N2 C7 C8 -178.5(5)
C9 N2 C7 C8 62.7(7)
C7 N2 C9 C10 -178.9(5)
C11 N2 C9 C10 58.9(6)
C7 N2 C11 C12 53.6(6)
C9 N2 C11 C12 173.7(4)
C9X N2 C7X C8 -173.0(10)
C11X N2 C7X C8 -33.9(14)
C7X N2 C9X C10 -50.3(13)
C11X N2 C9X C10 172.3(9)
C9X N2 C11X C12 -33.5(13)
C7X N2 C11X C12 -171.8(8)
C17 N3 C13 C14 -64.7(5)
C15 N3 C13 C14 61.1(5)
C17 N3 C15 C16 -172.7(4)
C13 N3 C15 C16 59.9(5)
C15 N3 C17 C18 170.8(4)
C13 N3 C17 C18 -61.1(5)
C21 N4 C19 C20 -58.9(5)
C23 N4 C19 C20 173.1(4)
C19 N4 C21 C22 -60.7(6)
C23 N4 C21 C22 67.0(6)
C19 N4 C23 C24 -71.4(5)
C21 N4 C23 C24 159.1(4)
C29 N5 C25 C26 175.6(3)
C27 N5 C25 C26 -60.0(4)
C29 N5 C27 C28 -71.7(4)
C25 N5 C27 C28 164.4(3)
C27 N5 C29 C30 164.3(4)
C25 N5 C29 C30 -71.6(4)
